data_7047246
loop_
_publ_author_name
'Albertin, Gabriele'
'Antoniutti, Stefano'
'Castro, Jes\'us'
'Ganz, Verena'
'Sibilla, Francesca'

_publ_section_title
;
 Preparation and reactivity of half-sandwich organic azide complexes of
 osmium.
;
_journal_issue 33
_journal_name_full 'Dalton transactions (Cambridge, England : 2003)'
_journal_page_first 11658
_journal_page_last 11668
_journal_paper_doi 10.1039/c8dt02230e
_journal_volume 47
_journal_year 2018
_chemical_formula_moiety 'C52 H58 N2 O6 Os2 P4, 2(C24 H20 B), 2(C H2 Cl2)'
_chemical_formula_sum 'C102 H102 B2 Cl4 N2 O6 Os2 P4'
_chemical_formula_weight 2119.55
_space_group_crystal_system triclinic
_space_group_IT_number 2
_space_group_name_Hall '-P 1'
_space_group_name_H-M_alt 'P -1'
_symmetry_space_group_name_Hall '-P 1'
_symmetry_space_group_name_H-M 'P -1'
_atom_sites_solution_hydrogens mixed
_audit_creation_method SHELXL-2014/7
_audit_update_record
;
2018-05-30 deposited with the CCDC.
2018-08-03 downloaded from the CCDC.
;
_cell_angle_alpha 63.354(4)
_cell_angle_beta 86.818(5)
_cell_angle_gamma 83.617(5)
_cell_formula_units_Z 1
_cell_length_a 12.7763(19)
_cell_length_b 13.497(2)
_cell_length_c 14.717(2)
_cell_measurement_reflns_used 9937
_cell_measurement_temperature 100(2)
_cell_measurement_theta_max 28.33
_cell_measurement_theta_min 3.04
_cell_volume 2254.2(6)
_computing_cell_refinement 'Bruker SAINT'
_computing_data_collection 'Bruker APEX3'
_computing_data_reduction 'Bruker SAINT'
_computing_structure_refinement 'SHELXL-2014/7 (Sheldrick, 2014)'
_computing_structure_solution 'SHELXT-2014/5 (Sheldrick, 2014)'
_diffrn_ambient_temperature 100(2)
_diffrn_measured_fraction_theta_full 0.999
_diffrn_measured_fraction_theta_max 0.997
_diffrn_measurement_device_type 'Bruker D8 Venture Photon 100 CMOS'
_diffrn_measurement_method '\f and \w scans'
_diffrn_radiation_monochromator 'Incoatec HeliosTM multilayer optics'
_diffrn_radiation_source 'Incoatec high brillance I\muS microsource'
_diffrn_radiation_type MoK\a
_diffrn_radiation_wavelength 0.71073
_diffrn_reflns_av_R_equivalents 0.0344
_diffrn_reflns_av_unetI/netI 0.0222
_diffrn_reflns_Laue_measured_fraction_full 0.999
_diffrn_reflns_Laue_measured_fraction_max 0.997
_diffrn_reflns_limit_h_max 17
_diffrn_reflns_limit_h_min -17
_diffrn_reflns_limit_k_max 18
_diffrn_reflns_limit_k_min -18
_diffrn_reflns_limit_l_max 19
_diffrn_reflns_limit_l_min -19
_diffrn_reflns_number 85416
_diffrn_reflns_point_group_measured_fraction_full 0.999
_diffrn_reflns_point_group_measured_fraction_max 0.997
_diffrn_reflns_theta_full 25.242
_diffrn_reflns_theta_max 28.356
_diffrn_reflns_theta_min 2.222
_exptl_absorpt_coefficient_mu 3.062
_exptl_absorpt_correction_T_max 0.7457
_exptl_absorpt_correction_T_min 0.6693
_exptl_absorpt_correction_type multi-scan
_exptl_absorpt_process_details 'SADABS-2016/2 (Bruker AXS Inc.)'
_exptl_crystal_colour brown
_exptl_crystal_density_diffrn 1.561
_exptl_crystal_description prism
_exptl_crystal_F_000 1066
_exptl_crystal_size_max 0.085
_exptl_crystal_size_mid 0.072
_exptl_crystal_size_min 0.041
_refine_diff_density_max 3.059
_refine_diff_density_min -2.753
_refine_diff_density_rms 0.145
_refine_ls_extinction_method none
_refine_ls_goodness_of_fit_ref 1.094
_refine_ls_hydrogen_treatment constr
_refine_ls_matrix_type full
_refine_ls_number_parameters 553
_refine_ls_number_reflns 11224
_refine_ls_number_restraints 0
_refine_ls_restrained_S_all 1.094
_refine_ls_R_factor_all 0.0364
_refine_ls_R_factor_gt 0.0326
_refine_ls_shift/su_max 0.001
_refine_ls_shift/su_mean 0.000
_refine_ls_structure_factor_coef Fsqd
_refine_ls_weighting_details 'w=1/[\s^2^(Fo^2^)+(0.0387P)^2^+10.7990P] where P=(Fo^2^+2Fc^2^)/3'
_refine_ls_weighting_scheme calc
_refine_ls_wR_factor_gt 0.0849
_refine_ls_wR_factor_ref 0.0867
_reflns_Friedel_coverage 0.000
_reflns_number_gt 10461
_reflns_number_total 11224
_reflns_threshold_expression 'I > 2\s(I)'
_cod_data_source_file c8dt02230e2.cif
_cod_data_source_block vv69_a
_cod_depositor_comments 'Adding full bibliography for 7047246.cif.'
_cod_original_cell_volume 2254.3(6)
_cod_database_code 7047246
_shelx_shelxl_version_number 2014/7
_shelx_space_group_comment
;
The symmetry employed for this shelxl refinement is uniquely defined
by the following loop, which should always be used as a source of
symmetry information in preference to the above space-group names.
They are only intended as comments.
;
_shelx_estimated_absorpt_t_min 0.781
_shelx_estimated_absorpt_t_max 0.885

loop_
_space_group_symop_operation_xyz
'x, y, z'
'-x, -y, -z'

loop_
_atom_site_label
_atom_site_type_symbol
_atom_site_fract_x
_atom_site_fract_y
_atom_site_fract_z
_atom_site_U_iso_or_equiv
_atom_site_adp_type
_atom_site_occupancy
_atom_site_site_symmetry_order
_atom_site_calc_flag
_atom_site_refinement_flags_posn
_atom_site_refinement_flags_adp
_atom_site_refinement_flags_occupancy
CT1 H 0.5251 0.8219 0.8577 0.000 Uiso 0 1 d . U P
Os Os 0.57319(2) 0.67685(2) 0.87497(2) 0.00930(5) Uani 1 1 d . . .
N1 N 0.5178(2) 0.5384(2) 0.9727(2) 0.0112(5) Uani 1 1 d . . .
C1 C 0.4363(3) 0.7950(3) 0.8757(4) 0.0238(9) Uani 1 1 d . . .
H1 H 0.3669 0.7730 0.8903 0.029 Uiso 1 1 calc R U .
C2 C 0.4842(3) 0.8408(3) 0.7791(3) 0.0214(8) Uani 1 1 d . . .
H2 H 0.4518 0.8571 0.7167 0.026 Uiso 1 1 calc R U .
C3 C 0.5895(3) 0.8588(3) 0.7903(3) 0.0180(7) Uani 1 1 d . . .
H3 H 0.6403 0.8866 0.7376 0.022 Uiso 1 1 calc R U .
C4 C 0.6046(3) 0.8274(3) 0.8952(3) 0.0187(8) Uani 1 1 d . . .
H4 H 0.6671 0.8324 0.9245 0.022 Uiso 1 1 calc R U .
C5 C 0.5110(4) 0.7874(3) 0.9482(3) 0.0225(8) Uani 1 1 d . . .
H5 H 0.4995 0.7604 1.0194 0.027 Uiso 1 1 calc R U .
P2 P 0.56282(8) 0.61868(8) 0.75390(7) 0.01299(17) Uani 1 1 d . . .
O21 O 0.5366(2) 0.4929(2) 0.7983(2) 0.0153(5) Uani 1 1 d . . .
O22 O 0.4754(2) 0.6884(2) 0.6686(2) 0.0188(6) Uani 1 1 d . . .
O23 O 0.6612(2) 0.6193(2) 0.6833(2) 0.0188(6) Uani 1 1 d . . .
C41 C 0.5269(4) 0.4435(4) 0.7295(3) 0.0248(9) Uani 1 1 d . . .
H41A H 0.4772 0.4916 0.6754 0.037 Uiso 1 1 calc R U .
H41B H 0.5011 0.3700 0.7674 0.037 Uiso 1 1 calc R U .
H41C H 0.5959 0.4358 0.6996 0.037 Uiso 1 1 calc R U .
C42 C 0.3654(3) 0.6859(4) 0.6972(3) 0.0232(8) Uani 1 1 d . . .
H42A H 0.3395 0.6191 0.6995 0.035 Uiso 1 1 calc R U .
H42B H 0.3250 0.7523 0.6471 0.035 Uiso 1 1 calc R U .
H42C H 0.3571 0.6844 0.7644 0.035 Uiso 1 1 calc R U .
C43 C 0.6965(4) 0.7241(4) 0.6096(3) 0.0279(10) Uani 1 1 d . . .
H43A H 0.6471 0.7591 0.5527 0.042 Uiso 1 1 calc R U .
H43B H 0.7667 0.7108 0.5845 0.042 Uiso 1 1 calc R U .
H43C H 0.6994 0.7735 0.6418 0.042 Uiso 1 1 calc R U .
P1 P 0.74485(7) 0.59488(7) 0.92483(7) 0.01049(16) Uani 1 1 d . . .
C11 C 0.7734(3) 0.4427(3) 0.9787(3) 0.0130(7) Uani 1 1 d . . .
C12 C 0.8217(3) 0.3810(3) 1.0733(3) 0.0170(7) Uani 1 1 d . . .
H12 H 0.8344 0.4168 1.1138 0.020 Uiso 1 1 calc R U .
C13 C 0.8513(3) 0.2670(3) 1.1089(3) 0.0206(8) Uani 1 1 d . . .
H13 H 0.8834 0.2258 1.1736 0.025 Uiso 1 1 calc R U .
C14 C 0.8343(3) 0.2141(3) 1.0504(3) 0.0204(8) Uani 1 1 d . . .
H14 H 0.8559 0.1370 1.0742 0.024 Uiso 1 1 calc R U .
C15 C 0.7854(3) 0.2744(3) 0.9562(3) 0.0195(8) Uani 1 1 d . . .
H15 H 0.7729 0.2381 0.9161 0.023 Uiso 1 1 calc R U .
C16 C 0.7547(3) 0.3878(3) 0.9210(3) 0.0170(7) Uani 1 1 d . . .
H16 H 0.7208 0.4281 0.8571 0.020 Uiso 1 1 calc R U .
C21 C 0.7875(3) 0.6234(3) 1.0269(3) 0.0127(7) Uani 1 1 d . . .
C22 C 0.8861(3) 0.6586(3) 1.0276(3) 0.0154(7) Uani 1 1 d . . .
H22 H 0.9346 0.6676 0.9738 0.019 Uiso 1 1 calc R U .
C23 C 0.9137(3) 0.6805(3) 1.1058(3) 0.0203(8) Uani 1 1 d . . .
H23 H 0.9804 0.7059 1.1047 0.024 Uiso 1 1 calc R U .
C24 C 0.8445(4) 0.6657(4) 1.1859(3) 0.0223(8) Uani 1 1 d . . .
H24 H 0.8637 0.6808 1.2395 0.027 Uiso 1 1 calc R U .
C25 C 0.7465(3) 0.6285(4) 1.1875(3) 0.0210(8) Uani 1 1 d . . .
H25 H 0.6993 0.6171 1.2427 0.025 Uiso 1 1 calc R U .
C26 C 0.7183(3) 0.6080(3) 1.1081(3) 0.0170(7) Uani 1 1 d . . .
H26 H 0.6513 0.5834 1.1091 0.020 Uiso 1 1 calc R U .
C31 C 0.8487(3) 0.6452(3) 0.8288(3) 0.0136(7) Uani 1 1 d . . .
C32 C 0.8560(3) 0.7597(3) 0.7760(3) 0.0187(8) Uani 1 1 d . . .
H32 H 0.8074 0.8095 0.7905 0.022 Uiso 1 1 calc R U .
C33 C 0.9338(3) 0.8015(3) 0.7025(3) 0.0217(8) Uani 1 1 d . . .
H33 H 0.9387 0.8795 0.6675 0.026 Uiso 1 1 calc R U .
C34 C 1.0039(3) 0.7296(4) 0.6802(3) 0.0229(8) Uani 1 1 d . . .
H34 H 1.0560 0.7583 0.6288 0.028 Uiso 1 1 calc R U .
C35 C 0.9981(4) 0.6163(4) 0.7327(3) 0.0254(9) Uani 1 1 d . . .
H35 H 1.0470 0.5669 0.7179 0.030 Uiso 1 1 calc R U .
C36 C 0.9211(3) 0.5736(3) 0.8072(3) 0.0185(7) Uani 1 1 d . . .
H36 H 0.9180 0.4953 0.8433 0.022 Uiso 1 1 calc R U .
Cl1 Cl 0.93711(16) 0.7991(2) 0.43679(18) 0.0789(6) Uani 1 1 d . . .
Cl2 Cl 0.9241(2) 0.9024(3) 0.2162(2) 0.1256(13) Uani 1 1 d . . .
C1S C 0.9879(6) 0.8027(8) 0.3246(6) 0.069(2) Uani 1 1 d . . .
H1SA H 0.9848 0.7286 0.3270 0.083 Uiso 1 1 calc R U .
H1SB H 1.0629 0.8165 0.3196 0.083 Uiso 1 1 calc R U .
B1 B 0.6761(3) 0.1803(3) 0.6526(3) 0.0159(8) Uani 1 1 d . . .
C11B C 0.5494(3) 0.2224(3) 0.6439(3) 0.0158(7) Uani 1 1 d . . .
C12B C 0.4734(3) 0.1503(3) 0.7013(3) 0.0217(8) Uani 1 1 d . . .
H12B H 0.4968 0.0772 0.7501 0.026 Uiso 1 1 calc R U .
C13B C 0.3657(4) 0.1814(4) 0.6895(3) 0.0245(9) Uani 1 1 d . . .
H13B H 0.3174 0.1297 0.7296 0.029 Uiso 1 1 calc R U .
C14B C 0.3287(3) 0.2877(4) 0.6196(3) 0.0220(8) Uani 1 1 d . . .
H14B H 0.2552 0.3095 0.6117 0.026 Uiso 1 1 calc R U .
C15B C 0.4003(3) 0.3617(3) 0.5612(3) 0.0189(8) Uani 1 1 d . . .
H15B H 0.3760 0.4348 0.5127 0.023 Uiso 1 1 calc R U .
C16B C 0.5081(3) 0.3287(3) 0.5739(3) 0.0168(7) Uani 1 1 d . . .
H16B H 0.5558 0.3809 0.5332 0.020 Uiso 1 1 calc R U .
C21B C 0.7463(3) 0.2879(3) 0.6147(3) 0.0174(7) Uani 1 1 d . . .
C22B C 0.7769(3) 0.3504(3) 0.5135(3) 0.0196(8) Uani 1 1 d . . .
H22B H 0.7572 0.3296 0.4636 0.024 Uiso 1 1 calc R U .
C23B C 0.8350(3) 0.4416(3) 0.4830(3) 0.0224(8) Uani 1 1 d . . .
H23B H 0.8544 0.4809 0.4136 0.027 Uiso 1 1 calc R U .
C24B C 0.8646(3) 0.4753(3) 0.5527(3) 0.0232(8) Uani 1 1 d . . .
H24B H 0.9059 0.5363 0.5325 0.028 Uiso 1 1 calc R U .
C25B C 0.8328(5) 0.4182(4) 0.6526(4) 0.0373(12) Uani 1 1 d . . .
H25B H 0.8494 0.4419 0.7014 0.045 Uiso 1 1 calc R U .
C26B C 0.7766(5) 0.3262(4) 0.6819(4) 0.0351(12) Uani 1 1 d . . .
H26B H 0.7578 0.2872 0.7515 0.042 Uiso 1 1 calc R U .
C31B C 0.7096(3) 0.0960(3) 0.7718(3) 0.0190(8) Uani 1 1 d . . .
C32B C 0.6542(4) 0.0995(3) 0.8549(3) 0.0259(9) Uani 1 1 d . . .
H32B H 0.5914 0.1483 0.8425 0.031 Uiso 1 1 calc R U .
C33B C 0.6867(4) 0.0347(4) 0.9557(3) 0.0300(10) Uani 1 1 d . . .
H33B H 0.6455 0.0389 1.0098 0.036 Uiso 1 1 calc R U .
C34B C 0.7794(4) -0.0358(4) 0.9763(3) 0.0319(11) Uani 1 1 d . . .
H34B H 0.8026 -0.0794 1.0444 0.038 Uiso 1 1 calc R U .
C35B C 0.8369(4) -0.0414(4) 0.8966(4) 0.0280(9) Uani 1 1 d . . .
H35B H 0.9008 -0.0886 0.9094 0.034 Uiso 1 1 calc R U .
C36B C 0.8014(4) 0.0227(3) 0.7962(3) 0.0226(8) Uani 1 1 d . . .
H36B H 0.8416 0.0158 0.7426 0.027 Uiso 1 1 calc R U .
C41B C 0.7019(3) 0.1162(3) 0.5798(3) 0.0165(7) Uani 1 1 d . . .
C42B C 0.8037(3) 0.1001(3) 0.5442(3) 0.0187(8) Uani 1 1 d . . .
H42D H 0.8600 0.1277 0.5626 0.022 Uiso 1 1 calc R U .
C43B C 0.8261(3) 0.0457(3) 0.4832(3) 0.0223(8) Uani 1 1 d . . .
H43D H 0.8965 0.0367 0.4617 0.027 Uiso 1 1 calc R U .
C44B C 0.7461(4) 0.0047(3) 0.4538(3) 0.0228(8) Uani 1 1 d . . .
H44B H 0.7608 -0.0323 0.4121 0.027 Uiso 1 1 calc R U .
C45B C 0.6442(4) 0.0192(3) 0.4867(3) 0.0219(8) Uani 1 1 d . . .
H45B H 0.5883 -0.0085 0.4678 0.026 Uiso 1 1 calc R U .
C46B C 0.6232(3) 0.0743(3) 0.5476(3) 0.0180(7) Uani 1 1 d . . .
H46B H 0.5525 0.0838 0.5681 0.022 Uiso 1 1 calc R U .

loop_
_atom_site_aniso_label
_atom_site_aniso_U_11
_atom_site_aniso_U_22
_atom_site_aniso_U_33
_atom_site_aniso_U_23
_atom_site_aniso_U_13
_atom_site_aniso_U_12
Os 0.01079(7) 0.00756(7) 0.00846(7) -0.00238(5) 0.00076(4) -0.00230(4)
N1 0.0107(13) 0.0115(13) 0.0111(13) -0.0047(11) -0.0011(10) -0.0005(10)
C1 0.0140(18) 0.0147(18) 0.040(2) -0.0107(17) 0.0045(17) 0.0002(14)
C2 0.026(2) 0.0096(16) 0.024(2) -0.0036(15) -0.0113(16) 0.0032(14)
C3 0.0231(19) 0.0078(15) 0.0206(18) -0.0041(14) 0.0021(15) -0.0023(14)
C4 0.023(2) 0.0096(16) 0.026(2) -0.0097(15) -0.0030(16) 0.0002(14)
C5 0.031(2) 0.0129(17) 0.022(2) -0.0080(15) 0.0065(17) 0.0022(15)
P2 0.0161(4) 0.0123(4) 0.0101(4) -0.0039(3) 0.0009(3) -0.0049(3)
O21 0.0209(13) 0.0138(12) 0.0136(12) -0.0074(10) 0.0011(10) -0.0059(10)
O22 0.0232(14) 0.0194(13) 0.0105(12) -0.0028(10) -0.0044(10) -0.0039(11)
O23 0.0230(14) 0.0216(14) 0.0137(12) -0.0088(11) 0.0080(11) -0.0093(11)
C41 0.035(2) 0.026(2) 0.023(2) -0.0184(18) 0.0059(17) -0.0116(18)
C42 0.022(2) 0.023(2) 0.0210(19) -0.0054(16) -0.0075(16) -0.0053(16)
C43 0.039(3) 0.028(2) 0.019(2) -0.0099(17) 0.0127(18) -0.0199(19)
P1 0.0119(4) 0.0100(4) 0.0095(4) -0.0041(3) 0.0007(3) -0.0021(3)
C11 0.0097(15) 0.0115(16) 0.0148(16) -0.0037(13) 0.0017(13) -0.0004(12)
C12 0.0175(18) 0.0149(17) 0.0167(17) -0.0051(14) -0.0022(14) -0.0016(14)
C13 0.0184(19) 0.0156(18) 0.0216(19) -0.0029(15) -0.0052(15) 0.0009(14)
C14 0.0158(18) 0.0126(17) 0.028(2) -0.0056(16) 0.0008(15) 0.0000(14)
C15 0.0202(19) 0.0160(18) 0.024(2) -0.0103(16) 0.0024(15) -0.0022(14)
C16 0.0197(18) 0.0138(17) 0.0163(17) -0.0059(14) -0.0014(14) 0.0004(14)
C21 0.0155(17) 0.0110(15) 0.0110(15) -0.0047(13) -0.0018(13) 0.0007(13)
C22 0.0133(17) 0.0165(17) 0.0153(17) -0.0061(14) 0.0014(13) -0.0018(13)
C23 0.0188(19) 0.0199(19) 0.0224(19) -0.0089(16) -0.0015(15) -0.0042(15)
C24 0.031(2) 0.023(2) 0.0166(18) -0.0107(16) -0.0030(16) -0.0046(17)
C25 0.023(2) 0.026(2) 0.0153(18) -0.0107(16) 0.0022(15) -0.0036(16)
C26 0.0163(18) 0.0190(18) 0.0161(17) -0.0079(15) 0.0003(14) -0.0033(14)
C31 0.0129(16) 0.0166(17) 0.0105(15) -0.0051(13) 0.0010(12) -0.0035(13)
C32 0.0181(18) 0.0158(17) 0.0187(18) -0.0049(15) 0.0047(15) -0.0021(14)
C33 0.0189(19) 0.0201(19) 0.0181(19) -0.0007(15) 0.0031(15) -0.0060(15)
C34 0.0180(19) 0.030(2) 0.0159(18) -0.0062(16) 0.0058(15) -0.0056(16)
C35 0.023(2) 0.026(2) 0.027(2) -0.0135(18) 0.0089(17) -0.0013(17)
C36 0.0170(18) 0.0168(18) 0.0201(18) -0.0069(15) 0.0038(15) -0.0040(14)
Cl1 0.0500(10) 0.1076(17) 0.0866(15) -0.0488(13) 0.0072(10) -0.0165(11)
Cl2 0.0996(19) 0.108(2) 0.106(2) 0.0207(16) -0.0484(16) -0.0444(16)
C1S 0.061(5) 0.086(6) 0.076(5) -0.048(5) -0.018(4) -0.004(4)
B1 0.019(2) 0.0129(18) 0.0150(19) -0.0054(15) -0.0001(15) -0.0019(15)
C11B 0.0213(19) 0.0142(17) 0.0144(17) -0.0084(14) 0.0012(14) -0.0026(14)
C12B 0.027(2) 0.0146(17) 0.0218(19) -0.0066(15) 0.0046(16) -0.0034(15)
C13B 0.024(2) 0.026(2) 0.025(2) -0.0133(18) 0.0091(17) -0.0065(17)
C14B 0.0192(19) 0.029(2) 0.023(2) -0.0171(18) 0.0010(15) -0.0003(16)
C15B 0.024(2) 0.0173(18) 0.0171(18) -0.0096(15) -0.0032(15) 0.0011(15)
C16B 0.0223(19) 0.0158(17) 0.0150(17) -0.0086(14) -0.0004(14) -0.0037(14)
C21B 0.0199(18) 0.0129(16) 0.0188(18) -0.0069(14) 0.0000(14) -0.0006(14)
C22B 0.025(2) 0.0163(18) 0.0172(18) -0.0069(15) -0.0012(15) -0.0022(15)
C23B 0.025(2) 0.0188(19) 0.0209(19) -0.0062(16) 0.0047(16) -0.0058(16)
C24B 0.020(2) 0.0169(18) 0.034(2) -0.0118(17) 0.0033(17) -0.0032(15)
C25B 0.064(4) 0.029(2) 0.027(2) -0.017(2) 0.002(2) -0.022(2)
C26B 0.064(4) 0.029(2) 0.019(2) -0.0135(19) 0.011(2) -0.025(2)
C31B 0.027(2) 0.0132(17) 0.0176(18) -0.0066(15) -0.0020(15) -0.0057(15)
C32B 0.042(3) 0.0160(19) 0.020(2) -0.0083(16) -0.0020(18) -0.0037(17)
C33B 0.056(3) 0.0174(19) 0.019(2) -0.0096(17) -0.001(2) -0.0054(19)
C34B 0.057(3) 0.017(2) 0.020(2) -0.0033(16) -0.013(2) -0.009(2)
C35B 0.032(2) 0.0175(19) 0.029(2) -0.0044(17) -0.0097(19) -0.0036(17)
C36B 0.028(2) 0.0151(18) 0.022(2) -0.0053(16) -0.0014(16) -0.0051(16)
C41B 0.0213(19) 0.0111(16) 0.0136(16) -0.0028(13) -0.0012(14) 0.0001(14)
C42B 0.0197(19) 0.0144(17) 0.0203(18) -0.0060(15) -0.0039(15) -0.0001(14)
C43B 0.024(2) 0.0194(19) 0.022(2) -0.0083(16) 0.0024(16) 0.0020(15)
C44B 0.032(2) 0.0172(18) 0.0196(19) -0.0096(16) 0.0017(16) -0.0003(16)
C45B 0.028(2) 0.0191(19) 0.0209(19) -0.0100(16) 0.0004(16) -0.0079(16)
C46B 0.0218(19) 0.0149(17) 0.0156(17) -0.0048(14) 0.0015(14) -0.0042(14)

loop_
_atom_type_symbol
_atom_type_description
_atom_type_scat_dispersion_real
_atom_type_scat_dispersion_imag
_atom_type_scat_source
C C 0.0033 0.0016 'International Tables Vol C Tables 4.2.6.8 and 6.1.1.4'
H H 0.0000 0.0000 'International Tables Vol C Tables 4.2.6.8 and 6.1.1.4'
B B 0.0013 0.0007 'International Tables Vol C Tables 4.2.6.8 and 6.1.1.4'
N N 0.0061 0.0033 'International Tables Vol C Tables 4.2.6.8 and 6.1.1.4'
O O 0.0106 0.0060 'International Tables Vol C Tables 4.2.6.8 and 6.1.1.4'
P P 0.1023 0.0942 'International Tables Vol C Tables 4.2.6.8 and 6.1.1.4'
Cl Cl 0.1484 0.1585 'International Tables Vol C Tables 4.2.6.8 and 6.1.1.4'
Os Os -1.2165 7.6030 'International Tables Vol C Tables 4.2.6.8 and 6.1.1.4'

loop_
_geom_angle_atom_site_label_1
_geom_angle_atom_site_label_2
_geom_angle_atom_site_label_3
_geom_angle
_geom_angle_site_symmetry_1
CT1 Os N1 126.05(9) .
CT1 Os C3 32.89(10) .
N1 Os C3 158.93(14) .
CT1 Os C1 32.73(11) .
N1 Os C1 98.01(14) .
C3 Os C1 61.97(15) .
CT1 Os C2 32.58(11) .
N1 Os C2 128.48(14) .
C3 Os C2 37.21(15) .
C1 Os C2 36.68(16) .
CT1 Os C5 32.32(10) .
N1 Os C5 98.79(14) .
C3 Os C5 61.59(15) .
C1 Os C5 37.17(17) .
C2 Os C5 61.38(16) .
CT1 Os P2 123.98(3) .
N1 Os P2 88.26(9) .
C3 Os P2 105.26(11) .
C1 Os P2 113.52(13) .
C2 Os P2 91.75(11) .
C5 Os P2 150.38(12) .
CT1 Os C4 32.27(10) .
N1 Os C4 129.48(14) .
C3 Os C4 36.97(15) .
C1 Os C4 61.50(15) .
C2 Os C4 61.41(15) .
C5 Os C4 36.39(15) .
P2 Os C4 141.72(11) .
CT1 Os P1 123.31(2) .
N1 Os P1 89.76(9) .
C3 Os P1 104.63(11) .
C1 Os P1 150.12(12) .
C2 Os P1 141.33(11) .
C5 Os P1 113.22(12) .
P2 Os P1 95.43(3) .
C4 Os P1 91.39(11) .
N1 N1 Os 177.2(4) 2_667
C2 C1 C5 107.8(4) .
C2 C1 Os 71.7(2) .
C5 C1 Os 72.4(2) .
C1 C2 C3 108.5(4) .
C1 C2 Os 71.6(2) .
C3 C2 Os 71.1(2) .
C4 C3 C2 107.5(4) .
C4 C3 Os 72.8(2) .
C2 C3 Os 71.7(2) .
C5 C4 C3 108.3(4) .
C5 C4 Os 71.7(2) .
C3 C4 Os 70.3(2) .
C4 C5 C1 107.9(4) .
C4 C5 Os 71.9(2) .
C1 C5 Os 70.5(2) .
O23 P2 O21 101.30(15) .
O23 P2 O22 99.68(16) .
O21 P2 O22 104.86(15) .
O23 P2 Os 120.37(11) .
O21 P2 Os 113.29(10) .
O22 P2 Os 115.13(12) .
C41 O21 P2 119.7(2) .
C42 O22 P2 119.3(2) .
C43 O23 P2 119.8(3) .
C31 P1 C21 103.09(17) .
C31 P1 C11 102.57(17) .
C21 P1 C11 102.05(16) .
C31 P1 Os 116.78(12) .
C21 P1 Os 110.23(12) .
C11 P1 Os 119.93(12) .
C16 C11 C12 118.5(3) .
C16 C11 P1 119.8(3) .
C12 C11 P1 121.4(3) .
C13 C12 C11 120.6(4) .
C14 C13 C12 120.3(4) .
C13 C14 C15 119.7(4) .
C16 C15 C14 120.1(4) .
C15 C16 C11 120.7(4) .
C22 C21 C26 118.7(3) .
C22 C21 P1 123.0(3) .
C26 C21 P1 118.3(3) .
C23 C22 C21 120.6(4) .
C22 C23 C24 120.3(4) .
C23 C24 C25 119.8(4) .
C26 C25 C24 119.8(4) .
C25 C26 C21 120.7(4) .
C36 C31 C32 118.9(3) .
C36 C31 P1 122.5(3) .
C32 C31 P1 118.6(3) .
C33 C32 C31 120.5(4) .
C34 C33 C32 120.1(4) .
C35 C34 C33 119.9(4) .
C34 C35 C36 120.5(4) .
C31 C36 C35 120.2(4) .
Cl1 C1S Cl2 114.8(5) .
C11B B1 C41B 108.0(3) .
C11B B1 C21B 110.2(3) .
C41B B1 C21B 110.1(3) .
C11B B1 C31B 111.0(3) .
C41B B1 C31B 110.7(3) .
C21B B1 C31B 106.8(3) .
C16B C11B C12B 114.8(4) .
C16B C11B B1 123.1(3) .
C12B C11B B1 121.9(3) .
C13B C12B C11B 122.9(4) .
C14B C13B C12B 120.2(4) .
C13B C14B C15B 119.2(4) .
C14B C15B C16B 119.8(4) .
C15B C16B C11B 123.2(4) .
C26B C21B C22B 114.5(4) .
C26B C21B B1 121.8(4) .
C22B C21B B1 123.7(3) .
C23B C22B C21B 122.8(4) .
C24B C23B C22B 120.7(4) .
C23B C24B C25B 118.3(4) .
C24B C25B C26B 120.2(4) .
C25B C26B C21B 123.6(4) .
C32B C31B C36B 115.0(4) .
C32B C31B B1 122.9(4) .
C36B C31B B1 121.9(4) .
C31B C32B C33B 123.3(4) .
C34B C33B C32B 119.8(4) .
C35B C34B C33B 118.9(4) .
C34B C35B C36B 120.3(4) .
C31B C36B C35B 122.8(4) .
C42B C41B C46B 114.5(4) .
C42B C41B B1 123.0(3) .
C46B C41B B1 122.5(3) .
C43B C42B C41B 123.4(4) .
C44B C43B C42B 120.3(4) .
C43B C44B C45B 118.3(4) .
C44B C45B C46B 120.5(4) .
C45B C46B C41B 123.0(4) .

loop_
_geom_bond_atom_site_label_1
_geom_bond_atom_site_label_2
_geom_bond_distance
_geom_bond_site_symmetry_2
Os CT1 1.8918(3) .
Os N1 1.957(3) .
Os C3 2.229(4) .
Os C1 2.235(4) .
Os C2 2.236(4) .
Os C5 2.260(4) .
Os P2 2.2611(10) .
Os C4 2.262(4) .
Os P1 2.3416(10) .
N1 N1 1.116(6) 2_667
C1 C2 1.407(6) .
C1 C5 1.433(6) .
C2 C3 1.425(6) .
C3 C4 1.424(6) .
C4 C5 1.412(6) .
P2 O23 1.585(3) .
P2 O21 1.590(3) .
P2 O22 1.604(3) .
O21 C41 1.457(5) .
O22 C42 1.444(5) .
O23 C43 1.446(5) .
P1 C31 1.830(4) .
P1 C21 1.832(4) .
P1 C11 1.840(4) .
C11 C16 1.397(5) .
C11 C12 1.399(5) .
C12 C13 1.398(5) .
C13 C14 1.380(6) .
C14 C15 1.395(6) .
C15 C16 1.393(5) .
C21 C22 1.397(5) .
C21 C26 1.398(5) .
C22 C23 1.382(6) .
C23 C24 1.387(6) .
C24 C25 1.394(6) .
C25 C26 1.388(5) .
C31 C36 1.391(5) .
C31 C32 1.395(5) .
C32 C33 1.392(5) .
C33 C34 1.382(6) .
C34 C35 1.379(6) .
C35 C36 1.394(6) .
Cl1 C1S 1.721(9) .
Cl2 C1S 1.731(8) .
B1 C11B 1.647(6) .
B1 C41B 1.653(6) .
B1 C21B 1.653(6) .
B1 C31B 1.655(6) .
C11B C16B 1.402(5) .
C11B C12B 1.409(5) .
C12B C13B 1.390(6) .
C13B C14B 1.385(6) .
C14B C15B 1.385(6) .
C15B C16B 1.396(6) .
C21B C26B 1.393(6) .
C21B C22B 1.401(5) .
C22B C23B 1.392(6) .
C23B C24B 1.380(6) .
C24B C25B 1.382(7) .
C25B C26B 1.388(6) .
C31B C32B 1.396(6) .
C31B C36B 1.398(6) .
C32B C33B 1.401(6) .
C33B C34B 1.389(7) .
C34B C35B 1.376(7) .
C35B C36B 1.406(6) .
C41B C42B 1.406(6) .
C41B C46B 1.406(6) .
C42B C43B 1.392(6) .
C43B C44B 1.389(6) .
C44B C45B 1.389(6) .
C45B C46B 1.397(6) .
